data_7018078
loop_
_publ_author_name
'Tiong, Pei Jen'
'Nova, Ainara'
'Schwarz, Andrew D.'
'Selby, Jonathan D.'
'Clot, Eric'
'Mountford, Philip'

_publ_section_title
;
 Site selectivity and reversibility in the reactions of titanium
 hydrazides with Si-H, Si-X, C-X and H(+) reagents: Ti[double bond, length
 as m-dash]N(\a) 1,2-silane addition, N(\b) alkylation, N(\a) protonation
 and \s-bond metathesis.
;
_journal_issue 8
_journal_name_full 'Dalton transactions (Cambridge, England : 2003)'
_journal_page_first 2277
_journal_page_last 2288
_journal_paper_doi 10.1039/c2dt12359b
_journal_volume 41
_journal_year 2012
_chemical_formula_moiety 'C22 H44 Cl2 N4 Si1 Ti1'
_chemical_formula_sum 'C22 H44 Cl2 N4 Si Ti'
_chemical_formula_weight 511.51
_chemical_name_systematic
;
Cp*Ti{N(NMe2)SiMe2N(iPr)CMeNiPr}Cl2
;
_space_group_IT_number 14
_symmetry_cell_setting monoclinic
_symmetry_space_group_name_Hall '-P 2ybc'
_symmetry_space_group_name_H-M 'P 1 21/c 1'
_atom_sites_solution_hydrogens geom
_atom_sites_solution_primary direct
_atom_sites_solution_secondary difmap
_cell_angle_alpha 90
_cell_angle_beta 91.892(1)
_cell_angle_gamma 90
_cell_formula_units_Z 4
_cell_length_a 11.5599(3)
_cell_length_b 16.9818(4)
_cell_length_c 13.9465(3)
_cell_measurement_reflns_used 11903
_cell_measurement_temperature 150
_cell_measurement_theta_max 27
_cell_measurement_theta_min 5
_cell_volume 2736.32(11)
_computing_cell_refinement 'DENZO/SCALEPACK (Otwinowski & Minor, 1997)'
_computing_data_collection 'COLLECT (Nonius, 1997-2001).'
_computing_data_reduction 'DENZO/SCALEPACK (Otwinowski & Minor, 1997)'
_computing_molecular_graphics 'CAMERON (Watkin et al., 1996)'
_computing_publication_material 'CRYSTALS (Betteridge et al., 2003)'
_computing_structure_refinement 'CRYSTALS (Betteridge et al., 2003)'
_computing_structure_solution 'SIR92 (Altomare et al., 1994)'
_diffrn_ambient_temperature 150
_diffrn_measured_fraction_theta_full 0.993
_diffrn_measured_fraction_theta_max 0.991
_diffrn_measurement_device 'Nonius KappaCCD'
_diffrn_measurement_device_type Area
_diffrn_measurement_method \w/2\q
_diffrn_radiation_monochromator graphite
_diffrn_radiation_type 'Mo K\a'
_diffrn_radiation_wavelength 0.71073
_diffrn_reflns_av_R_equivalents 0.105
_diffrn_reflns_limit_h_max 14
_diffrn_reflns_limit_h_min -15
_diffrn_reflns_limit_k_max 22
_diffrn_reflns_limit_k_min -21
_diffrn_reflns_limit_l_max 17
_diffrn_reflns_limit_l_min -18
_diffrn_reflns_number 22397
_diffrn_reflns_theta_full 26.966
_diffrn_reflns_theta_max 27.517
_diffrn_reflns_theta_min 5.109
_diffrn_standards_number 0
_exptl_absorpt_coefficient_mu 0.568
_exptl_absorpt_correction_T_max 0.97
_exptl_absorpt_correction_T_min 0.94
_exptl_absorpt_correction_type multi-scan
_exptl_absorpt_process_details 'DENZO/SCALEPACK (Otwinowski & Minor, 1997)'
_exptl_crystal_colour orange
_exptl_crystal_density_diffrn 1.242
_exptl_crystal_density_method 'not measured'
_exptl_crystal_description needle
_exptl_crystal_F_000 1096
_exptl_crystal_size_max 0.20
_exptl_crystal_size_mid 0.10
_exptl_crystal_size_min 0.05
_refine_diff_density_max 0.51
_refine_diff_density_min -0.42
_refine_ls_extinction_method None
_refine_ls_goodness_of_fit_ref 1.1157
_refine_ls_hydrogen_treatment constr
_refine_ls_matrix_type full
_refine_ls_number_parameters 271
_refine_ls_number_reflns 3145
_refine_ls_number_restraints 0
_refine_ls_R_factor_all 0.1251
_refine_ls_R_factor_gt 0.0599
_refine_ls_shift/su_max 0.000513
_refine_ls_structure_factor_coef F
_refine_ls_weighting_details
;
Method, part 1, Chebychev polynomial, (Watkin, 1994, Prince, 1982)
[weight] = 1.0/[A~0~*T~0~(x)+A~1~*T~1~(x) ... +A~n-1~]*T~n-1~(x)]
where A~i~ are the Chebychev coefficients listed below and x= Fcalc/Fmax
Method = Robust Weighting (Prince, 1982)
W = [weight] * [1-(deltaF/6*sigmaF)^2^]^2^
A~i~ are:
0.730 0.479 0.536
;
_refine_ls_weighting_scheme calc
_refine_ls_wR_factor_all 0.0852
_refine_ls_wR_factor_gt 0.0552
_refine_ls_wR_factor_ref 0.0511
_reflns_limit_h_max 15
_reflns_limit_h_min -14
_reflns_limit_k_max 22
_reflns_limit_k_min 0
_reflns_limit_l_max 18
_reflns_limit_l_min 0
_reflns_number_gt 3643
_reflns_number_total 6225
_reflns_threshold_expression I>2.0\s(I)
_oxford_diffrn_Wilson_B_factor 2.38
_oxford_diffrn_Wilson_scale 39.04
_oxford_refine_ls_r_factor_ref 0.0482
_oxford_refine_ls_scale 0.1649(4)
_oxford_reflns_number_all 6225
_oxford_reflns_threshold_expression_ref I>3.0\s(I)
_cod_data_source_file c2dt12359b.txt
_cod_data_source_block compound_12
_cod_depositor_comments
;
The following automatic conversions were performed:

'_symmetry_cell_setting' value 'Monoclinic' changed to 'monoclinic'
according to /home/saulius/struct/CIF-dictionaries/cif_core.dic
dictionary named 'cif_core.dic' version 2.4.1 from 2010-06-29.

Automatic conversion script
Id: cif_fix_values 1715 2011-07-08 13:25:40Z adriana 
;
_cod_original_sg_symbol_H-M 'P 1 21/c 1 '
_cod_original_formula_sum 'C22 H44 Cl2 N4 Si1 Ti1'
_cod_database_code 7018078

loop_
_symmetry_equiv_pos_as_xyz
x,y,z
-x,-y,-z
-x,y+1/2,-z+1/2
x,-y+1/2,z+1/2

loop_
_atom_site_label
_atom_site_type_symbol
_atom_site_fract_x
_atom_site_fract_y
_atom_site_fract_z
_atom_site_U_iso_or_equiv
_atom_site_occupancy
_atom_site_adp_type
_atom_site_refinement_flags_posn
Ti1 Ti 0.63342(5) 0.65927(4) 0.30875(4) 0.0260 1.0000 Uani .
Cl1 Cl 0.69341(8) 0.59110(6) 0.44543(7) 0.0417 1.0000 Uani .
Cl2 Cl 0.64449(9) 0.78479(6) 0.38074(7) 0.0427 1.0000 Uani .
N1 N 0.7533(2) 0.61849(17) 0.2303(2) 0.0277 1.0000 Uani .
N2 N 0.7659(2) 0.70094(17) 0.2211(2) 0.0300 1.0000 Uani .
N3 N 0.9866(2) 0.54854(17) 0.2331(2) 0.0308 1.0000 Uani .
N4 N 1.0286(3) 0.63857(19) 0.1184(2) 0.0357 1.0000 Uani .
Si1 Si 0.84285(8) 0.54357(6) 0.18890(7) 0.0307 1.0000 Uani .
C1 C 0.7529(4) 0.7333(3) 0.1234(3) 0.0419 1.0000 Uani .
C2 C 0.8674(3) 0.7346(2) 0.2731(3) 0.0392 1.0000 Uani .
C3 C 0.7809(3) 0.4524(2) 0.2415(4) 0.0471 1.0000 Uani .
C4 C 0.8344(3) 0.5338(3) 0.0563(3) 0.0435 1.0000 Uani .
C5 C 1.0686(3) 0.5881(2) 0.1782(3) 0.0305 1.0000 Uani .
C6 C 1.1945(3) 0.5644(3) 0.1895(3) 0.0424 1.0000 Uani .
C7 C 1.0145(3) 0.5208(2) 0.3328(3) 0.0389 1.0000 Uani .
C8 C 1.0694(4) 0.5832(3) 0.3962(3) 0.0507 1.0000 Uani .
C9 C 1.0790(4) 0.4422(3) 0.3375(4) 0.0520 1.0000 Uani .
C10 C 1.1034(4) 0.6789(3) 0.0502(3) 0.0443 1.0000 Uani .
C11 C 1.1300(4) 0.7607(3) 0.0877(4) 0.0580 1.0000 Uani .
C12 C 1.0392(4) 0.6825(3) -0.0466(3) 0.0586 1.0000 Uani .
C13 C 0.4788(3) 0.5671(2) 0.2815(3) 0.0297 1.0000 Uani .
C14 C 0.4372(3) 0.6217(2) 0.3500(2) 0.0285 1.0000 Uani .
C15 C 0.4291(3) 0.6958(2) 0.3056(3) 0.0323 1.0000 Uani .
C16 C 0.4681(3) 0.6886(2) 0.2101(2) 0.0325 1.0000 Uani .
C17 C 0.4952(3) 0.6082(2) 0.1938(3) 0.0324 1.0000 Uani .
C18 C 0.4847(3) 0.4800(2) 0.2967(3) 0.0380 1.0000 Uani .
C19 C 0.4041(3) 0.6007(2) 0.4498(3) 0.0365 1.0000 Uani .
C20 C 0.3759(4) 0.7682(2) 0.3468(3) 0.0437 1.0000 Uani .
C21 C 0.4634(4) 0.7546(3) 0.1380(3) 0.0449 1.0000 Uani .
C22 C 0.5208(3) 0.5724(3) 0.0995(3) 0.0410 1.0000 Uani .
H11 H 0.7277 0.7865 0.1262 0.0505 1.0000 Uiso R
H12 H 0.8248 0.7309 0.0924 0.0505 1.0000 Uiso R
H13 H 0.6971 0.7032 0.0878 0.0505 1.0000 Uiso R
H21 H 0.8692 0.7899 0.2628 0.0462 1.0000 Uiso R
H22 H 0.9361 0.7117 0.2501 0.0462 1.0000 Uiso R
H23 H 0.8623 0.7242 0.3398 0.0462 1.0000 Uiso R
H31 H 0.8246 0.4080 0.2226 0.0564 1.0000 Uiso R
H32 H 0.7833 0.4563 0.3095 0.0564 1.0000 Uiso R
H33 H 0.7029 0.4465 0.2191 0.0564 1.0000 Uiso R
H41 H 0.8843 0.4926 0.0370 0.0523 1.0000 Uiso R
H42 H 0.8573 0.5819 0.0278 0.0523 1.0000 Uiso R
H43 H 0.7571 0.5217 0.0363 0.0523 1.0000 Uiso R
H61 H 1.2398 0.5957 0.1487 0.0509 1.0000 Uiso R
H62 H 1.2204 0.5717 0.2542 0.0509 1.0000 Uiso R
H63 H 1.2021 0.5105 0.1726 0.0509 1.0000 Uiso R
H71 H 0.9416 0.5106 0.3596 0.0456 1.0000 Uiso R
H81 H 1.0849 0.5618 0.4583 0.0589 1.0000 Uiso R
H82 H 1.1398 0.6002 0.3697 0.0589 1.0000 Uiso R
H83 H 1.0182 0.6266 0.4009 0.0589 1.0000 Uiso R
H91 H 1.0938 0.4284 0.4028 0.0609 1.0000 Uiso R
H92 H 1.1502 0.4467 0.3059 0.0609 1.0000 Uiso R
H93 H 1.0328 0.4025 0.3072 0.0609 1.0000 Uiso R
H101 H 1.1734 0.6502 0.0445 0.0531 1.0000 Uiso R
H111 H 1.1782 0.7872 0.0442 0.0693 1.0000 Uiso R
H112 H 1.1686 0.7572 0.1488 0.0688 1.0000 Uiso R
H113 H 1.0598 0.7892 0.0934 0.0688 1.0000 Uiso R
H121 H 1.0861 0.7081 -0.0918 0.0697 1.0000 Uiso R
H122 H 0.9691 0.7109 -0.0405 0.0697 1.0000 Uiso R
H123 H 1.0222 0.6305 -0.0681 0.0697 1.0000 Uiso R
H181 H 0.5151 0.4557 0.2416 0.0465 1.0000 Uiso R
H182 H 0.5335 0.4689 0.3511 0.0465 1.0000 Uiso R
H183 H 0.4093 0.4602 0.3069 0.0465 1.0000 Uiso R
H191 H 0.3791 0.6466 0.4819 0.0435 1.0000 Uiso R
H192 H 0.4693 0.5790 0.4836 0.0435 1.0000 Uiso R
H193 H 0.3433 0.5631 0.4471 0.0435 1.0000 Uiso R
H201 H 0.3816 0.8106 0.3029 0.0529 1.0000 Uiso R
H202 H 0.4149 0.7816 0.4056 0.0529 1.0000 Uiso R
H203 H 0.2966 0.7580 0.3581 0.0529 1.0000 Uiso R
H211 H 0.4933 0.7367 0.0792 0.0553 1.0000 Uiso R
H212 H 0.5088 0.7974 0.1618 0.0553 1.0000 Uiso R
H213 H 0.3856 0.7713 0.1276 0.0553 1.0000 Uiso R
H221 H 0.5714 0.6056 0.0655 0.0493 1.0000 Uiso R
H222 H 0.5559 0.5223 0.1091 0.0493 1.0000 Uiso R
H223 H 0.4506 0.5661 0.0628 0.0493 1.0000 Uiso R

loop_
_atom_site_aniso_label
_atom_site_aniso_U_11
_atom_site_aniso_U_22
_atom_site_aniso_U_33
_atom_site_aniso_U_23
_atom_site_aniso_U_13
_atom_site_aniso_U_12
Ti1 0.0273(3) 0.0264(3) 0.0242(3) 0.0004(3) -0.0011(2) 0.0006(3)
Cl1 0.0394(5) 0.0510(6) 0.0340(5) 0.0142(4) -0.0072(4) -0.0019(4)
Cl2 0.0485(5) 0.0375(5) 0.0423(5) -0.0138(4) 0.0049(4) -0.0042(4)
N1 0.0259(14) 0.0232(15) 0.0339(15) -0.0015(12) 0.0013(12) -0.0028(11)
N2 0.0307(15) 0.0253(16) 0.0340(15) 0.0022(12) 0.0009(12) -0.0042(12)
N3 0.0273(14) 0.0301(16) 0.0349(16) 0.0031(13) 0.0009(12) 0.0023(12)
N4 0.0300(15) 0.0423(19) 0.0349(17) 0.0035(14) 0.0040(13) 0.0009(13)
Si1 0.0266(5) 0.0267(5) 0.0387(5) -0.0061(4) 0.0005(4) -0.0007(4)
C1 0.046(2) 0.044(2) 0.036(2) 0.0133(18) 0.0092(17) 0.0057(18)
C2 0.0340(19) 0.030(2) 0.054(2) -0.0079(17) 0.0050(17) -0.0035(15)
C3 0.038(2) 0.027(2) 0.076(3) -0.005(2) 0.009(2) -0.0015(17)
C4 0.0319(18) 0.054(3) 0.044(2) -0.017(2) 0.0015(16) 0.0031(18)
C5 0.0288(17) 0.0290(18) 0.0337(18) -0.0037(15) 0.0014(14) 0.0023(14)
C6 0.0341(19) 0.053(3) 0.040(2) 0.0051(19) -0.0002(16) 0.0062(17)
C7 0.0344(19) 0.041(2) 0.041(2) 0.0080(18) 0.0006(16) 0.0044(16)
C8 0.061(3) 0.053(3) 0.038(2) -0.005(2) -0.0071(19) 0.009(2)
C9 0.054(3) 0.042(3) 0.059(3) 0.010(2) -0.004(2) 0.009(2)
C10 0.041(2) 0.047(3) 0.045(2) 0.0143(19) 0.0085(17) 0.0076(18)
C11 0.053(3) 0.057(3) 0.065(3) 0.015(2) 0.014(2) -0.005(2)
C12 0.068(3) 0.068(3) 0.041(2) 0.012(2) 0.012(2) 0.011(2)
C13 0.0218(15) 0.0332(19) 0.0343(19) -0.0027(15) 0.0037(13) 0.0021(13)
C14 0.0266(16) 0.0310(18) 0.0278(17) -0.0009(14) 0.0006(13) 0.0010(14)
C15 0.0292(17) 0.039(2) 0.0289(17) 0.0009(16) 0.0009(14) 0.0006(15)
C16 0.0285(17) 0.038(2) 0.0304(18) 0.0037(15) -0.0052(14) 0.0038(15)
C17 0.0272(17) 0.039(2) 0.0310(18) -0.0086(15) -0.0023(14) -0.0027(15)
C18 0.0322(19) 0.033(2) 0.049(2) -0.0031(17) 0.0013(16) -0.0054(16)
C19 0.0403(19) 0.040(2) 0.0303(18) 0.0066(17) 0.0102(15) 0.0015(17)
C20 0.043(2) 0.040(2) 0.048(2) 0.0014(19) 0.0022(18) 0.0140(18)
C21 0.041(2) 0.057(3) 0.037(2) 0.0156(19) -0.0009(17) 0.0109(19)
C22 0.038(2) 0.061(3) 0.0241(18) -0.0075(17) 0.0024(15) -0.0014(18)

loop_
_atom_type_symbol
_atom_type_scat_dispersion_real
_atom_type_scat_dispersion_imag
_atom_type_scat_Cromer_Mann_a1
_atom_type_scat_Cromer_Mann_b1
_atom_type_scat_Cromer_Mann_a2
_atom_type_scat_Cromer_Mann_b2
_atom_type_scat_Cromer_Mann_a3
_atom_type_scat_Cromer_Mann_b3
_atom_type_scat_Cromer_Mann_a4
_atom_type_scat_Cromer_Mann_b4
_atom_type_scat_Cromer_Mann_c
_atom_type_scat_source
C 0.0033 0.0016 2.3100 20.8439 1.0200 10.2075 1.5886 0.5687 0.8650 51.6512 0.2156 'International Tables Vol C 4.2.6.8 and 6.1.1.4'
H 0.0000 0.0000 0.4930 10.5109 0.3229 26.1257 0.1402 3.1424 0.0408 57.7998 0.0030 'International Tables Vol C 4.2.6.8 and 6.1.1.4'
N 0.0061 0.0033 12.2126 0.0057 3.1322 9.8933 2.0125 28.9975 1.1663 0.5826 -11.5290 'International Tables Vol C 4.2.6.8 and 6.1.1.4'
Si 0.0817 0.0704 6.2915 2.4386 3.0353 32.3337 1.9891 0.6785 1.5410 81.6937 1.1407 'International Tables Vol C 4.2.6.8 and 6.1.1.4'
Cl 0.1484 0.1585 11.4604 0.0104 7.1964 1.1662 6.2556 18.5194 1.6455 47.7784 -9.5574 'International Tables Vol C 4.2.6.8 and 6.1.1.4'
Ti 0.2776 0.4457 9.7595 7.8508 7.3558 0.5000 1.6991 35.6338 1.9021 116.1050 1.2807 'International Tables Vol C 4.2.6.8 and 6.1.1.4'

loop_
_geom_angle_atom_site_label_1
_geom_angle_atom_site_label_2
_geom_angle_atom_site_label_3
_geom_angle
_geom_angle_publ_flag
Cl1 Ti1 Cl2 95.21(5) yes
Cl1 Ti1 N1 94.98(10) yes
Cl2 Ti1 N1 122.55(9) yes
Cl1 Ti1 N2 116.13(9) yes
Cl2 Ti1 N2 85.03(9) yes
N1 Ti1 N2 40.68(12) yes
Cl1 Ti1 C13 90.33(9) yes
Cl2 Ti1 C13 133.43(9) yes
N1 Ti1 C13 102.84(12) yes
N2 Ti1 C13 132.69(12) yes
Cl1 Ti1 C14 86.03(9) yes
Cl2 Ti1 C14 99.99(9) yes
N1 Ti1 C14 137.05(12) yes
N2 Ti1 C14 156.93(12) yes
C13 Ti1 C14 34.25(11) yes
Cl1 Ti1 C15 113.89(9) yes
Cl2 Ti1 C15 79.42(9) yes
N1 Ti1 C15 142.78(12) yes
N2 Ti1 C15 128.59(12) yes
C13 Ti1 C15 56.43(12) yes
Cl1 Ti1 C16 142.78(10) yes
Cl2 Ti1 C16 95.07(10) yes
N1 Ti1 C16 109.11(13) yes
N2 Ti1 C16 100.34(12) yes
C13 Ti1 C16 57.49(13) yes
Cl1 Ti1 C17 123.12(10) yes
Cl2 Ti1 C17 129.77(10) yes
N1 Ti1 C17 88.03(12) yes
N2 Ti1 C17 102.39(12) yes
C13 Ti1 C17 34.69(13) yes
C14 Ti1 C15 33.43(12) yes
C14 Ti1 C16 56.96(12) yes
C15 Ti1 C16 34.44(12) yes
C14 Ti1 C17 57.17(12) yes
C15 Ti1 C17 56.98(12) yes
C16 Ti1 C17 34.74(13) yes
Ti1 N1 N2 76.87(18) yes
Ti1 N1 Si1 153.46(18) yes
N2 N1 Si1 128.8(2) yes
N1 N2 Ti1 62.45(16) yes
N1 N2 C1 116.4(3) yes
Ti1 N2 C1 127.4(2) yes
N1 N2 C2 115.0(3) yes
Ti1 N2 C2 115.2(2) yes
C1 N2 C2 111.4(3) yes
Si1 N3 C5 118.5(2) yes
Si1 N3 C7 119.0(2) yes
C5 N3 C7 121.9(3) yes
C5 N4 C10 121.8(3) yes
N3 Si1 N1 114.38(14) yes
N3 Si1 C3 105.84(18) yes
N1 Si1 C3 103.56(17) yes
N3 Si1 C4 111.87(16) yes
N1 Si1 C4 112.42(17) yes
C3 Si1 C4 108.0(2) yes
N2 C1 H11 109.8 no
N2 C1 H12 110.0 no
H11 C1 H12 109.5 no
N2 C1 H13 109.2 no
H11 C1 H13 109.2 no
H12 C1 H13 109.2 no
N2 C2 H21 109.3 no
N2 C2 H22 109.6 no
H21 C2 H22 109.5 no
N2 C2 H23 109.5 no
H21 C2 H23 109.5 no
H22 C2 H23 109.5 no
Si1 C3 H31 109.5 no
Si1 C3 H32 109.6 no
H31 C3 H32 109.5 no
Si1 C3 H33 109.2 no
H31 C3 H33 109.5 no
H32 C3 H33 109.5 no
Si1 C4 H41 109.6 no
Si1 C4 H42 109.5 no
H41 C4 H42 109.5 no
Si1 C4 H43 109.3 no
H41 C4 H43 109.5 no
H42 C4 H43 109.5 no
N3 C5 N4 116.2(3) yes
N3 C5 C6 118.6(3) yes
N4 C5 C6 125.2(3) yes
C5 C6 H61 109.6 no
C5 C6 H62 109.7 no
H61 C6 H62 109.5 no
C5 C6 H63 109.1 no
H61 C6 H63 109.5 no
H62 C6 H63 109.5 no
N3 C7 C8 113.5(3) yes
N3 C7 C9 114.0(3) yes
C8 C7 C9 113.1(3) yes
N3 C7 H71 104.9 no
C8 C7 H71 105.0 no
C9 C7 H71 105.1 no
C7 C8 H81 109.3 no
C7 C8 H82 109.6 no
H81 C8 H82 109.5 no
C7 C8 H83 109.6 no
H81 C8 H83 109.5 no
H82 C8 H83 109.5 no
C7 C9 H91 109.2 no
C7 C9 H92 109.7 no
H91 C9 H92 109.5 no
C7 C9 H93 109.5 no
H91 C9 H93 109.5 no
H92 C9 H93 109.5 no
N4 C10 C11 108.7(3) yes
N4 C10 C12 108.1(3) yes
C11 C10 C12 111.0(4) yes
N4 C10 H101 109.6 no
C11 C10 H101 109.7 no
C12 C10 H101 109.7 no
C10 C11 H111 109.3 no
C10 C11 H112 109.6 no
H111 C11 H112 109.5 no
C10 C11 H113 109.4 no
H111 C11 H113 109.5 no
H112 C11 H113 109.5 no
C10 C12 H121 109.5 no
C10 C12 H122 109.4 no
H121 C12 H122 109.5 no
C10 C12 H123 109.4 no
H121 C12 H123 109.5 no
H122 C12 H123 109.5 no
Ti1 C13 C14 74.7(2) yes
Ti1 C13 C17 72.32(19) yes
C14 C13 C17 108.3(3) yes
Ti1 C13 C18 126.3(2) yes
C14 C13 C18 124.2(3) yes
C17 C13 C18 126.8(3) yes
Ti1 C14 C13 71.08(19) yes
Ti1 C14 C15 73.2(2) yes
C13 C14 C15 107.8(3) yes
Ti1 C14 C19 123.2(2) yes
C13 C14 C19 124.7(3) yes
C15 C14 C19 127.4(3) yes
Ti1 C15 C14 73.4(2) yes
Ti1 C15 C16 70.10(19) yes
C14 C15 C16 108.5(3) yes
Ti1 C15 C20 127.7(3) yes
C14 C15 C20 126.0(3) yes
C16 C15 C20 125.1(3) yes
Ti1 C16 C15 75.5(2) yes
Ti1 C16 C17 73.29(19) yes
C15 C16 C17 108.1(3) yes
Ti1 C16 C21 123.7(3) yes
C15 C16 C21 123.7(3) yes
C17 C16 C21 127.7(3) yes
Ti1 C17 C13 73.0(2) yes
Ti1 C17 C16 71.97(19) yes
C13 C17 C16 107.3(3) yes
Ti1 C17 C22 126.5(2) yes
C13 C17 C22 126.4(3) yes
C16 C17 C22 125.8(4) yes
C13 C18 H181 109.4 no
C13 C18 H182 109.5 no
H181 C18 H182 109.5 no
C13 C18 H183 109.5 no
H181 C18 H183 109.5 no
H182 C18 H183 109.5 no
C14 C19 H191 109.5 no
C14 C19 H192 109.4 no
H191 C19 H192 109.5 no
C14 C19 H193 109.5 no
H191 C19 H193 109.5 no
H192 C19 H193 109.5 no
C15 C20 H201 109.7 no
C15 C20 H202 109.8 no
H201 C20 H202 109.5 no
C15 C20 H203 109.0 no
H201 C20 H203 109.5 no
H202 C20 H203 109.5 no
C16 C21 H211 109.5 no
C16 C21 H212 109.2 no
H211 C21 H212 109.5 no
C16 C21 H213 109.8 no
H211 C21 H213 109.5 no
H212 C21 H213 109.5 no
C17 C22 H221 110.0 no
C17 C22 H222 109.7 no
H221 C22 H222 109.5 no
C17 C22 H223 109.3 no
H221 C22 H223 109.2 no
H222 C22 H223 109.2 no

loop_
_geom_bond_atom_site_label_1
_geom_bond_atom_site_label_2
_geom_bond_distance
_geom_bond_publ_flag
Ti1 Cl1 2.3167(12) yes
Ti1 Cl2 2.3579(12) yes
Ti1 N1 1.923(3) yes
Ti1 N2 2.112(3) yes
Ti1 C13 2.397(3) yes
Ti1 C14 2.444(3) yes
Ti1 C15 2.441(4) yes
Ti1 C16 2.371(3) yes
Ti1 C17 2.388(3) yes
N1 N2 1.414(4) yes
N1 Si1 1.750(3) yes
N2 C1 1.473(5) yes
N2 C2 1.475(5) yes
N3 Si1 1.755(3) yes
N3 C5 1.409(4) yes
N3 C7 1.492(5) yes
N4 C5 1.273(5) yes
N4 C10 1.475(5) yes
Si1 C3 1.867(4) yes
Si1 C4 1.856(4) yes
C1 H11 0.950 no
C1 H12 0.950 no
C1 H13 0.950 no
C2 H21 0.950 no
C2 H22 0.950 no
C2 H23 0.950 no
C3 H31 0.950 no
C3 H32 0.950 no
C3 H33 0.950 no
C4 H41 0.950 no
C4 H42 0.950 no
C4 H43 0.950 no
C5 C6 1.513(5) yes
C6 H61 0.950 no
C6 H62 0.950 no
C6 H63 0.950 no
C7 C8 1.507(6) yes
C7 C9 1.530(6) yes
C7 H71 0.950 no
C8 H81 0.950 no
C8 H82 0.950 no
C8 H83 0.950 no
C9 H91 0.950 no
C9 H92 0.950 no
C9 H93 0.950 no
C10 C11 1.513(7) yes
C10 C12 1.521(6) yes
C10 H101 0.950 no
C11 H111 0.950 no
C11 H112 0.950 no
C11 H113 0.950 no
C12 H121 0.950 no
C12 H122 0.950 no
C12 H123 0.950 no
C13 C14 1.426(5) yes
C13 C17 1.427(5) yes
C13 C18 1.495(5) yes
C14 C15 1.405(5) yes
C14 C19 1.498(5) yes
C15 C16 1.426(5) yes
C15 C20 1.497(5) yes
C16 C17 1.421(5) yes
C16 C21 1.504(5) yes
C17 C22 1.488(5) yes
C18 H181 0.950 no
C18 H182 0.950 no
C18 H183 0.950 no
C19 H191 0.950 no
C19 H192 0.950 no
C19 H193 0.950 no
C20 H201 0.950 no
C20 H202 0.950 no
C20 H203 0.950 no
C21 H211 0.950 no
C21 H212 0.950 no
C21 H213 0.950 no
C22 H221 0.950 no
C22 H222 0.950 no
C22 H223 0.950 no
